data_2214704
loop_
_publ_author_name
'Juan Mo'
'Su-Mei Zhang'
'Wen-Zhong Ge'
'Jian-Hua Liu'

_publ_section_title
;Bis[\m-bis(diphenylphosphino)methane-\k^2^<i>P</i>:<i>P</i>']bis[(2,2'-bipyridine-\k^2^<i>N</i>,<i>N</i>')copper(I)]
 bis(tetrafluoridoborate) diethyl ether disolvate
;
_journal_coeditor_code HG2248
_journal_issue 8
_journal_name_full 'Acta Crystallographica Section E'
_journal_page_first m2096
_journal_page_last m2096
_journal_paper_doi 10.1107/S1600536807032539
_journal_volume 63
_journal_year 2007
_chemical_formula_iupac '[Cu2 (C25 H22 P2)2 (C10 H8 N2)2] (B F4)2, 2C4 H10 O'
_chemical_formula_moiety 'C70 H60 Cu2 N4 P4 2+, 2(B F4 -), 2(C4 H10 O)'
_chemical_formula_sum 'C78 H80 B2 Cu2 F8 N4 O2 P4'
_chemical_formula_weight 1530.09
_chemical_name_systematic
;Bis[\m-bis(diphenylphosphino)methane-\k^2^<i>P</i>:<i>P</i>']
bis[(2,2'-bipyridine-\k^2^<i>N<i>,<i>N<i>')copper(I)]
 bis(tetrafluoridoborate)
diethyl ether disolvate
;
_space_group_IT_number 14
_symmetry_cell_setting monoclinic
_symmetry_space_group_name_Hall '-P 2yn'
_symmetry_space_group_name_H-M 'P 1 21/n 1'
_atom_sites_solution_hydrogens geom
_atom_sites_solution_primary direct
_atom_sites_solution_secondary difmap
_audit_creation_method SHELXL-97
_cell_angle_alpha 90.00
_cell_angle_beta 108.970(6)
_cell_angle_gamma 90.00
_cell_formula_units_Z 2
_cell_length_a 14.942(5)
_cell_length_b 13.432(4)
_cell_length_c 19.734(6)
_cell_measurement_reflns_used 2605
_cell_measurement_temperature 294(2)
_cell_measurement_theta_max 26.43
_cell_measurement_theta_min 3.00
_cell_volume 3746(2)
_computing_cell_refinement 'SAINT (Bruker, 1997)'
_computing_data_collection 'SMART (Bruker, 1997)'
_computing_data_reduction SAINT
_computing_molecular_graphics 'XP (Sheldrick, 1998)'
_computing_publication_material XP
_computing_structure_refinement 'SHELXL97 (Sheldrick, 1997)'
_computing_structure_solution 'SHELXS97 (Sheldrick, 1997)'
_diffrn_ambient_temperature 294(2)
_diffrn_measured_fraction_theta_full 1.000
_diffrn_measured_fraction_theta_max 1.000
_diffrn_measurement_device_type 'Bruker SMART CCD area-detector'
_diffrn_measurement_method '\f and \w'
_diffrn_radiation_monochromator graphite
_diffrn_radiation_source 'fine-focus sealed tube'
_diffrn_radiation_type MoK\a
_diffrn_radiation_wavelength 0.71073
_diffrn_reflns_av_R_equivalents 0.0427
_diffrn_reflns_av_sigmaI/netI 0.0522
_diffrn_reflns_limit_h_max 17
_diffrn_reflns_limit_h_min -17
_diffrn_reflns_limit_k_max 15
_diffrn_reflns_limit_k_min -15
_diffrn_reflns_limit_l_max 12
_diffrn_reflns_limit_l_min -23
_diffrn_reflns_number 19160
_diffrn_reflns_theta_full 25.01
_diffrn_reflns_theta_max 25.01
_diffrn_reflns_theta_min 1.87
_exptl_absorpt_coefficient_mu 0.722
_exptl_absorpt_correction_T_max 0.894529
_exptl_absorpt_correction_T_min 0.856561
_exptl_absorpt_correction_type multi-scan
_exptl_absorpt_process_details '(SADABS; Sheldrick, 1996)'
_exptl_crystal_colour yellow
_exptl_crystal_density_diffrn 1.357
_exptl_crystal_density_method 'not measured'
_exptl_crystal_description block
_exptl_crystal_F_000 1584
_exptl_crystal_size_max 0.22
_exptl_crystal_size_mid 0.18
_exptl_crystal_size_min 0.16
_refine_diff_density_max 0.399
_refine_diff_density_min -0.311
_refine_ls_extinction_method none
_refine_ls_goodness_of_fit_ref 1.043
_refine_ls_hydrogen_treatment constr
_refine_ls_matrix_type full
_refine_ls_number_parameters 534
_refine_ls_number_reflns 6602
_refine_ls_number_restraints 60
_refine_ls_restrained_S_all 1.090
_refine_ls_R_factor_all 0.0874
_refine_ls_R_factor_gt 0.0447
_refine_ls_shift/su_max 0.002
_refine_ls_shift/su_mean 0.000
_refine_ls_structure_factor_coef Fsqd
_refine_ls_weighting_details 'calc w=1/[\s^2^(Fo^2^)+(0.0582P)^2^+2.5517P] where P=(Fo^2^+2Fc^2^)/3'
_refine_ls_weighting_scheme calc
_refine_ls_wR_factor_gt 0.1054
_refine_ls_wR_factor_ref 0.1318
_reflns_number_gt 4337
_reflns_number_total 6602
_reflns_threshold_expression I>2sigma(I)
_cod_data_source_file hg2248.cif
_cod_data_source_block I
_cod_original_sg_symbol_H-M 'P 21/n'
_cod_database_code 2214704
_cod_database_fobs_code 2214704

loop_
_symmetry_equiv_pos_as_xyz
'x, y, z'
'-x+1/2, y+1/2, -z+1/2'
'-x, -y, -z'
'x-1/2, -y-1/2, z-1/2'

loop_
_atom_site_type_symbol
_atom_site_label
_atom_site_fract_x
_atom_site_fract_y
_atom_site_fract_z
_atom_site_U_iso_or_equiv
_atom_site_adp_type
_atom_site_calc_flag
_atom_site_refinement_flags
_atom_site_occupancy
_atom_site_disorder_assembly
_atom_site_disorder_group
Cu Cu1 0.89350(3) 0.40826(4) 0.03928(2) 0.04066(16) Uani d . 1 . .
P P1 1.03081(7) 0.45536(8) 0.12368(5) 0.0379(2) Uani d . 1 . .
P P2 1.14667(7) 0.62233(7) 0.07772(5) 0.0375(2) Uani d . 1 . .
N N1 0.7958(2) 0.4649(3) 0.08405(17) 0.0475(8) Uani d . 1 . .
N N2 0.8587(2) 0.2798(3) 0.08685(16) 0.0490(8) Uani d . 1 . .
C C1 1.0103(3) 0.4376(3) 0.20948(19) 0.0435(10) Uani d . 1 . .
C C2 1.0196(3) 0.3430(4) 0.2392(2) 0.0608(12) Uani d . 1 . .
H H2 1.0435 0.2915 0.2186 0.073 Uiso calc R 1 . .
C C3 0.9941(4) 0.3247(5) 0.2986(3) 0.0835(17) Uani d . 1 . .
H H3 1.0008 0.2610 0.3180 0.100 Uiso calc R 1 . .
C C4 0.9592(5) 0.3989(6) 0.3295(3) 0.102(2) Uani d . 1 . .
H H4 0.9422 0.3861 0.3700 0.122 Uiso calc R 1 . .
C C5 0.9491(4) 0.4928(5) 0.3008(3) 0.0912(18) Uani d . 1 . .
H H5 0.9249 0.5435 0.3218 0.109 Uiso calc R 1 . .
C C6 0.9749(3) 0.5131(4) 0.2402(2) 0.0611(12) Uani d . 1 . .
H H6 0.9681 0.5769 0.2209 0.073 Uiso calc R 1 . .
C C7 1.1341(3) 0.3783(3) 0.1327(2) 0.0433(9) Uani d . 1 . .
C C8 1.1349(3) 0.3209(3) 0.0746(2) 0.0602(12) Uani d . 1 . .
H H8 1.0836 0.3226 0.0325 0.072 Uiso calc R 1 . .
C C9 1.2120(4) 0.2610(4) 0.0791(3) 0.0836(16) Uani d . 1 . .
H H9 1.2126 0.2226 0.0400 0.100 Uiso calc R 1 . .
C C10 1.2877(4) 0.2588(4) 0.1416(4) 0.0833(16) Uani d . 1 . .
H H10 1.3396 0.2186 0.1446 0.100 Uiso calc R 1 . .
C C11 1.2874(3) 0.3146(4) 0.1988(3) 0.0683(14) Uani d . 1 . .
H H11 1.3391 0.3126 0.2407 0.082 Uiso calc R 1 . .
C C12 1.2114(3) 0.3739(3) 0.1953(2) 0.0522(11) Uani d . 1 . .
H H12 1.2115 0.4115 0.2349 0.063 Uiso calc R 1 . .
C C13 1.0725(3) 0.5853(3) 0.13178(19) 0.0419(9) Uani d . 1 . .
H H13A 1.0174 0.6285 0.1191 0.050 Uiso calc R 1 . .
H H13B 1.1079 0.5978 0.1817 0.050 Uiso calc R 1 . .
C C14 1.2651(3) 0.5858(3) 0.1340(2) 0.0412(9) Uani d . 1 . .
C C15 1.3211(3) 0.5318(4) 0.1053(2) 0.0602(12) Uani d . 1 . .
H H15 1.2986 0.5141 0.0572 0.072 Uiso calc R 1 . .
C C16 1.4115(3) 0.5026(4) 0.1473(3) 0.0801(16) Uani d . 1 . .
H H16 1.4490 0.4651 0.1275 0.096 Uiso calc R 1 . .
C C17 1.4449(4) 0.5295(4) 0.2179(3) 0.0793(16) Uani d . 1 . .
H H17 1.5051 0.5100 0.2461 0.095 Uiso calc R 1 . .
C C18 1.3902(3) 0.5849(4) 0.2470(3) 0.0691(14) Uani d . 1 . .
H H18 1.4137 0.6037 0.2949 0.083 Uiso calc R 1 . .
C C19 1.3001(3) 0.6131(3) 0.2056(2) 0.0569(11) Uani d . 1 . .
H H19 1.2628 0.6504 0.2258 0.068 Uiso calc R 1 . .
C C20 1.1524(3) 0.7576(3) 0.08989(19) 0.0441(10) Uani d . 1 . .
C C21 1.2357(3) 0.8070(3) 0.0957(2) 0.0610(12) Uani d . 1 . .
H H21 1.2891 0.7704 0.0972 0.073 Uiso calc R 1 . .
C C22 1.2411(4) 0.9089(4) 0.0993(3) 0.0800(16) Uani d . 1 . .
H H22 1.2980 0.9410 0.1039 0.096 Uiso calc R 1 . .
C C23 1.1627(6) 0.9626(4) 0.0960(3) 0.099(2) Uani d . 1 . .
H H23 1.1659 1.0317 0.0978 0.118 Uiso calc R 1 . .
C C24 1.0790(5) 0.9161(4) 0.0902(3) 0.0911(18) Uani d . 1 . .
H H24 1.0258 0.9535 0.0882 0.109 Uiso calc R 1 . .
C C25 1.0738(4) 0.8137(3) 0.0875(3) 0.0640(13) Uani d . 1 . .
H H25 1.0170 0.7822 0.0840 0.077 Uiso calc R 1 . .
C C26 0.7694(3) 0.5600(4) 0.0828(2) 0.0627(12) Uani d . 1 . .
H H26 0.7902 0.6048 0.0552 0.075 Uiso calc R 1 . .
C C27 0.7126(4) 0.5950(5) 0.1205(3) 0.0807(16) Uani d . 1 . .
H H27 0.6944 0.6615 0.1180 0.097 Uiso calc R 1 . .
C C28 0.6842(4) 0.5284(6) 0.1613(3) 0.094(2) Uani d . 1 . .
H H28 0.6459 0.5495 0.1874 0.113 Uiso calc R 1 . .
C C29 0.7113(4) 0.4309(5) 0.1644(3) 0.0818(17) Uani d . 1 . .
H H29 0.6925 0.3859 0.1930 0.098 Uiso calc R 1 . .
C C30 0.7671(3) 0.4002(4) 0.1244(2) 0.0553(12) Uani d . 1 . .
C C31 0.7986(3) 0.2970(4) 0.1233(2) 0.0541(11) Uani d . 1 . .
C C32 0.7680(4) 0.2190(5) 0.1572(3) 0.0801(16) Uani d . 1 . .
H H32 0.7270 0.2310 0.1831 0.096 Uiso calc R 1 . .
C C33 0.7994(4) 0.1252(5) 0.1518(3) 0.0911(19) Uani d . 1 . .
H H33 0.7784 0.0724 0.1732 0.109 Uiso calc R 1 . .
C C34 0.8606(4) 0.1078(4) 0.1155(3) 0.0785(16) Uani d . 1 . .
H H34 0.8828 0.0439 0.1122 0.094 Uiso calc R 1 . .
C C35 0.8889(3) 0.1871(3) 0.0839(2) 0.0601(12) Uani d . 1 . .
H H35 0.9312 0.1757 0.0590 0.072 Uiso calc R 1 . .
B B1 0.3873(4) 0.7013(4) 0.6889(4) 0.104(3) Uani d D 1 . .
F F1 0.4849(4) 0.7197(6) 0.7232(5) 0.147(4) Uani d PDU 0.610(11) A 1
F F2 0.3676(7) 0.7312(8) 0.6190(4) 0.122(3) Uani d PDU 0.610(11) A 1
F F3 0.3700(6) 0.6049(4) 0.6941(4) 0.112(3) Uani d PDU 0.610(11) A 1
F F4 0.3431(5) 0.7569(5) 0.7258(3) 0.105(3) Uani d PDU 0.610(11) A 1
F F1' 0.3974(9) 0.7667(8) 0.6416(7) 0.097(4) Uani d PDU 0.390(11) A 2
F F2' 0.2924(7) 0.6907(12) 0.6820(9) 0.178(7) Uani d PDU 0.390(11) A 2
F F3' 0.4112(11) 0.6097(7) 0.6678(8) 0.145(6) Uani d PDU 0.390(11) A 2
F F4' 0.4378(13) 0.7177(14) 0.7567(6) 0.250(11) Uani d PDU 0.390(11) A 2
O O1 0.9395(6) 0.3004(6) 0.4884(4) 0.111(4) Uani d PDU 0.565(13) B 1
C C36 0.8268(11) 0.4325(12) 0.4737(10) 0.154(7) Uani d PDU 0.565(13) B 1
H H36A 0.8128 0.4911 0.4963 0.231 Uiso calc PR 0.565(13) B 1
H H36B 0.7763 0.3853 0.4663 0.231 Uiso calc PR 0.565(13) B 1
H H36C 0.8334 0.4501 0.4284 0.231 Uiso calc PR 0.565(13) B 1
C C37 0.9196(10) 0.3860(10) 0.5220(8) 0.132(6) Uani d PDU 0.565(13) B 1
H H37A 0.9709 0.4336 0.5302 0.158 Uiso calc PR 0.565(13) B 1
H H37B 0.9136 0.3684 0.5680 0.158 Uiso calc PR 0.565(13) B 1
C C38 1.0271(10) 0.2522(11) 0.5241(11) 0.174(9) Uani d PDU 0.565(13) B 1
H H38A 1.0383 0.2524 0.5753 0.208 Uiso calc PR 0.565(13) B 1
H H38B 1.0783 0.2884 0.5151 0.208 Uiso calc PR 0.565(13) B 1
C C39 1.0260(11) 0.1472(10) 0.4984(10) 0.140(7) Uani d PDU 0.565(13) B 1
H H39A 1.0853 0.1158 0.5234 0.210 Uiso calc PR 0.565(13) B 1
H H39B 1.0166 0.1472 0.4479 0.210 Uiso calc PR 0.565(13) B 1
H H39C 0.9755 0.1113 0.5075 0.210 Uiso calc PR 0.565(13) B 1
O O1' 0.9797(12) 0.3255(13) 0.5339(14) 0.282(14) Uani d PDU 0.435(13) B 4
C C36' 0.878(2) 0.4681(16) 0.486(2) 0.26(2) Uani d PDU 0.435(13) B 4
H H36D 0.8131 0.4894 0.4724 0.388 Uiso calc PR 0.435(13) B 4
H H36E 0.9017 0.4773 0.4472 0.388 Uiso calc PR 0.435(13) B 4
H H36F 0.9149 0.5066 0.5268 0.388 Uiso calc PR 0.435(13) B 4
C C37' 0.8839(11) 0.3579(14) 0.5071(14) 0.132(9) Uani d PDU 0.435(13) B 4
H H37C 0.8539 0.3476 0.5433 0.159 Uiso calc PR 0.435(13) B 4
H H37D 0.8501 0.3185 0.4654 0.159 Uiso calc PR 0.435(13) B 4
C C38' 0.9885(14) 0.2185(13) 0.5302(11) 0.136(9) Uani d PDU 0.435(13) B 4
H H38C 0.9265 0.1892 0.5082 0.163 Uiso calc PR 0.435(13) B 4
H H38D 1.0148 0.1916 0.5782 0.163 Uiso calc PR 0.435(13) B 4
C C39' 1.0519(12) 0.1928(14) 0.4870(8) 0.095(6) Uani d PDU 0.435(13) B 4
H H39D 1.0608 0.1220 0.4874 0.142 Uiso calc PR 0.435(13) B 4
H H39E 1.1120 0.2250 0.5075 0.142 Uiso calc PR 0.435(13) B 4
H H39F 1.0232 0.2151 0.4385 0.142 Uiso calc PR 0.435(13) B 4

loop_
_atom_site_aniso_label
_atom_site_aniso_U_11
_atom_site_aniso_U_22
_atom_site_aniso_U_33
_atom_site_aniso_U_12
_atom_site_aniso_U_13
_atom_site_aniso_U_23
Cu1 0.0417(3) 0.0494(3) 0.0327(3) -0.0030(2) 0.0147(2) 0.0003(2)
P1 0.0407(5) 0.0450(6) 0.0298(5) -0.0031(4) 0.0139(4) 0.0015(4)
P2 0.0400(5) 0.0418(6) 0.0323(5) -0.0020(4) 0.0139(4) 0.0004(4)
N1 0.0436(18) 0.059(2) 0.0419(19) -0.0036(17) 0.0164(16) -0.0069(16)
N2 0.054(2) 0.056(2) 0.0365(18) -0.0080(17) 0.0140(16) 0.0053(16)
C1 0.042(2) 0.062(3) 0.0276(19) -0.0058(19) 0.0123(17) 0.0022(18)
C2 0.065(3) 0.077(3) 0.042(2) -0.006(2) 0.019(2) 0.017(2)
C3 0.095(4) 0.102(5) 0.056(3) -0.007(3) 0.029(3) 0.028(3)
C4 0.117(5) 0.149(7) 0.057(3) -0.011(5) 0.052(4) 0.027(4)
C5 0.101(4) 0.130(6) 0.060(3) 0.003(4) 0.049(3) -0.013(4)
C6 0.066(3) 0.079(3) 0.044(2) 0.000(2) 0.026(2) 0.000(2)
C7 0.047(2) 0.042(2) 0.045(2) -0.0052(18) 0.0205(19) 0.0032(18)
C8 0.061(3) 0.064(3) 0.057(3) 0.006(2) 0.021(2) -0.005(2)
C9 0.093(4) 0.072(4) 0.095(4) 0.019(3) 0.043(4) -0.014(3)
C10 0.071(4) 0.071(4) 0.117(5) 0.026(3) 0.042(4) 0.019(3)
C11 0.056(3) 0.076(4) 0.070(3) 0.010(3) 0.016(3) 0.028(3)
C12 0.049(2) 0.061(3) 0.046(2) 0.000(2) 0.013(2) 0.013(2)
C13 0.049(2) 0.045(2) 0.037(2) -0.0013(18) 0.0205(18) -0.0009(17)
C14 0.041(2) 0.043(2) 0.039(2) -0.0022(18) 0.0124(17) 0.0020(18)
C15 0.046(2) 0.077(3) 0.053(3) 0.002(2) 0.010(2) -0.001(2)
C16 0.052(3) 0.099(4) 0.085(4) 0.015(3) 0.016(3) 0.001(3)
C17 0.050(3) 0.088(4) 0.080(4) -0.002(3) -0.006(3) 0.016(3)
C18 0.064(3) 0.075(3) 0.049(3) -0.013(3) -0.008(2) 0.010(2)
C19 0.064(3) 0.057(3) 0.046(2) -0.008(2) 0.012(2) -0.005(2)
C20 0.060(3) 0.043(2) 0.033(2) -0.004(2) 0.0193(19) -0.0005(17)
C21 0.069(3) 0.053(3) 0.059(3) -0.016(2) 0.018(2) 0.006(2)
C22 0.102(4) 0.058(3) 0.082(4) -0.030(3) 0.031(3) -0.001(3)
C23 0.168(7) 0.046(3) 0.101(5) -0.016(4) 0.070(5) -0.001(3)
C24 0.131(5) 0.052(3) 0.113(5) 0.017(3) 0.072(4) -0.001(3)
C25 0.086(3) 0.047(3) 0.074(3) 0.002(2) 0.046(3) -0.004(2)
C26 0.052(3) 0.074(4) 0.060(3) -0.003(2) 0.015(2) -0.018(2)
C27 0.064(3) 0.092(4) 0.090(4) 0.004(3) 0.029(3) -0.035(3)
C28 0.063(3) 0.139(6) 0.094(4) -0.004(4) 0.042(3) -0.046(4)
C29 0.061(3) 0.124(5) 0.073(3) -0.019(3) 0.040(3) -0.017(3)
C30 0.040(2) 0.089(4) 0.039(2) -0.015(2) 0.0163(19) -0.009(2)
C31 0.046(2) 0.076(3) 0.040(2) -0.016(2) 0.014(2) 0.006(2)
C32 0.068(3) 0.107(5) 0.071(3) -0.015(3) 0.031(3) 0.020(3)
C33 0.089(4) 0.090(5) 0.091(4) -0.023(4) 0.023(4) 0.035(4)
C34 0.090(4) 0.063(3) 0.072(3) 0.000(3) 0.013(3) 0.025(3)
C35 0.068(3) 0.060(3) 0.048(3) -0.001(2) 0.012(2) 0.012(2)
B1 0.094(6) 0.087(6) 0.145(8) 0.034(5) 0.057(6) 0.046(6)
F1 0.103(5) 0.167(6) 0.176(7) -0.011(4) 0.051(5) -0.010(5)
F2 0.131(7) 0.137(7) 0.113(5) 0.028(5) 0.057(5) 0.022(5)
F3 0.136(6) 0.061(4) 0.147(6) -0.006(3) 0.055(4) 0.009(3)
F4 0.133(6) 0.105(5) 0.108(5) 0.040(4) 0.080(4) 0.024(3)
F1' 0.097(7) 0.072(6) 0.142(9) -0.001(5) 0.067(6) 0.023(6)
F2' 0.161(9) 0.189(11) 0.207(11) -0.017(8) 0.093(8) 0.043(8)
F3' 0.169(9) 0.090(7) 0.180(10) 0.013(6) 0.063(7) 0.009(6)
F4' 0.261(14) 0.261(14) 0.235(13) -0.019(10) 0.092(9) -0.018(9)
O1 0.116(6) 0.120(7) 0.077(5) 0.026(5) 0.003(4) 0.013(4)
C36 0.161(10) 0.152(10) 0.162(10) 0.022(8) 0.070(8) -0.010(8)
C37 0.140(10) 0.135(10) 0.108(9) -0.039(8) 0.024(8) 0.009(8)
C38 0.168(12) 0.172(12) 0.168(11) 0.004(9) 0.036(9) 0.006(9)
C39 0.128(10) 0.150(10) 0.133(10) 0.013(8) 0.030(7) 0.011(8)
O1' 0.281(16) 0.279(16) 0.283(17) 0.025(10) 0.088(10) -0.028(10)
C36' 0.25(2) 0.27(2) 0.25(2) 0.008(10) 0.092(12) -0.009(10)
C37' 0.127(12) 0.173(13) 0.112(11) -0.034(9) 0.060(9) -0.001(9)
C38' 0.139(11) 0.124(12) 0.133(11) -0.022(9) 0.030(9) 0.014(8)
C39' 0.099(9) 0.087(9) 0.084(8) 0.015(7) 0.009(7) 0.017(7)

loop_
_atom_type_symbol
_atom_type_description
_atom_type_scat_dispersion_real
_atom_type_scat_dispersion_imag
_atom_type_scat_source
C C 0.0033 0.0016 'International Tables Vol C Tables 4.2.6.8 and 6.1.1.4'
H H 0.0000 0.0000 'International Tables Vol C Tables 4.2.6.8 and 6.1.1.4'
B B 0.0013 0.0007 'International Tables Vol C Tables 4.2.6.8 and 6.1.1.4'
N N 0.0061 0.0033 'International Tables Vol C Tables 4.2.6.8 and 6.1.1.4'
O O 0.0106 0.0060 'International Tables Vol C Tables 4.2.6.8 and 6.1.1.4'
F F 0.0171 0.0103 'International Tables Vol C Tables 4.2.6.8 and 6.1.1.4'
P P 0.1023 0.0942 'International Tables Vol C Tables 4.2.6.8 and 6.1.1.4'
Cu Cu 0.3201 1.2651 'International Tables Vol C Tables 4.2.6.8 and 6.1.1.4'

loop_
_geom_angle_atom_site_label_1
_geom_angle_atom_site_label_2
_geom_angle_atom_site_label_3
_geom_angle_site_symmetry_1
_geom_angle_site_symmetry_3
_geom_angle
_geom_angle_publ_flag
N1 Cu1 N2 . . 78.56(14) y
N1 Cu1 P2 . 3_765 121.20(9) ?
N2 Cu1 P2 . 3_765 106.75(9) ?
N1 Cu1 P1 . . 100.25(9) ?
N2 Cu1 P1 . . 101.31(9) ?
P2 Cu1 P1 3_765 . 133.33(4) y
C7 P1 C1 . . 103.12(18) ?
C7 P1 C13 . . 106.19(17) ?
C1 P1 C13 . . 101.34(18) ?
C7 P1 Cu1 . . 116.65(13) ?
C1 P1 Cu1 . . 105.00(12) ?
C13 P1 Cu1 . . 121.76(13) ?
C14 P2 C20 . . 101.10(18) ?
C14 P2 C13 . . 102.87(18) ?
C20 P2 C13 . . 101.71(17) ?
C14 P2 Cu1 . 3_765 117.56(13) ?
C20 P2 Cu1 . 3_765 107.72(12) ?
C13 P2 Cu1 . 3_765 122.78(13) ?
C26 N1 C30 . . 118.8(4) ?
C26 N1 Cu1 . . 125.9(3) ?
C30 N1 Cu1 . . 114.8(3) ?
C35 N2 C31 . . 118.7(4) ?
C35 N2 Cu1 . . 127.5(3) ?
C31 N2 Cu1 . . 113.7(3) ?
C6 C1 C2 . . 119.3(4) ?
C6 C1 P1 . . 121.1(3) ?
C2 C1 P1 . . 119.1(3) ?
C3 C2 C1 . . 120.6(5) ?
C3 C2 H2 . . 119.7 ?
C1 C2 H2 . . 119.7 ?
C4 C3 C2 . . 120.5(5) ?
C4 C3 H3 . . 119.8 ?
C2 C3 H3 . . 119.8 ?
C3 C4 C5 . . 119.8(5) ?
C3 C4 H4 . . 120.1 ?
C5 C4 H4 . . 120.1 ?
C4 C5 C6 . . 120.6(6) ?
C4 C5 H5 . . 119.7 ?
C6 C5 H5 . . 119.7 ?
C1 C6 C5 . . 119.2(5) ?
C1 C6 H6 . . 120.4 ?
C5 C6 H6 . . 120.4 ?
C8 C7 C12 . . 118.9(4) ?
C8 C7 P1 . . 118.1(3) ?
C12 C7 P1 . . 122.9(3) ?
C9 C8 C7 . . 120.1(5) ?
C9 C8 H8 . . 119.9 ?
C7 C8 H8 . . 119.9 ?
C10 C9 C8 . . 119.6(5) ?
C10 C9 H9 . . 120.2 ?
C8 C9 H9 . . 120.2 ?
C11 C10 C9 . . 120.6(5) ?
C11 C10 H10 . . 119.7 ?
C9 C10 H10 . . 119.7 ?
C10 C11 C12 . . 120.4(5) ?
C10 C11 H11 . . 119.8 ?
C12 C11 H11 . . 119.8 ?
C11 C12 C7 . . 120.3(4) ?
C11 C12 H12 . . 119.8 ?
C7 C12 H12 . . 119.8 ?
P2 C13 P1 . . 117.1(2) ?
P2 C13 H13A . . 108.0 ?
P1 C13 H13A . . 108.0 ?
P2 C13 H13B . . 108.0 ?
P1 C13 H13B . . 108.0 ?
H13A C13 H13B . . 107.3 ?
C15 C14 C19 . . 119.0(4) ?
C15 C14 P2 . . 119.7(3) ?
C19 C14 P2 . . 121.3(3) ?
C14 C15 C16 . . 120.7(4) ?
C14 C15 H15 . . 119.6 ?
C16 C15 H15 . . 119.6 ?
C17 C16 C15 . . 119.6(5) ?
C17 C16 H16 . . 120.2 ?
C15 C16 H16 . . 120.2 ?
C18 C17 C16 . . 120.3(5) ?
C18 C17 H17 . . 119.8 ?
C16 C17 H17 . . 119.8 ?
C17 C18 C19 . . 120.2(5) ?
C17 C18 H18 . . 119.9 ?
C19 C18 H18 . . 119.9 ?
C18 C19 C14 . . 120.1(5) ?
C18 C19 H19 . . 119.9 ?
C14 C19 H19 . . 119.9 ?
C21 C20 C25 . . 118.2(4) ?
C21 C20 P2 . . 119.3(3) ?
C25 C20 P2 . . 122.3(3) ?
C22 C21 C20 . . 121.4(5) ?
C22 C21 H21 . . 119.3 ?
C20 C21 H21 . . 119.3 ?
C23 C22 C21 . . 119.3(5) ?
C23 C22 H22 . . 120.3 ?
C21 C22 H22 . . 120.3 ?
C22 C23 C24 . . 120.8(5) ?
C22 C23 H23 . . 119.6 ?
C24 C23 H23 . . 119.6 ?
C23 C24 C25 . . 119.8(6) ?
C23 C24 H24 . . 120.1 ?
C25 C24 H24 . . 120.1 ?
C24 C25 C20 . . 120.4(5) ?
C24 C25 H25 . . 119.8 ?
C20 C25 H25 . . 119.8 ?
N1 C26 C27 . . 123.1(5) ?
N1 C26 H26 . . 118.5 ?
C27 C26 H26 . . 118.5 ?
C28 C27 C26 . . 117.3(6) ?
C28 C27 H27 . . 121.3 ?
C26 C27 H27 . . 121.3 ?
C27 C28 C29 . . 120.9(5) ?
C27 C28 H28 . . 119.6 ?
C29 C28 H28 . . 119.6 ?
C28 C29 C30 . . 118.9(6) ?
C28 C29 H29 . . 120.5 ?
C30 C29 H29 . . 120.5 ?
N1 C30 C29 . . 121.0(5) ?
N1 C30 C31 . . 115.9(4) ?
C29 C30 C31 . . 123.1(5) ?
N2 C31 C32 . . 120.5(5) ?
N2 C31 C30 . . 116.5(4) ?
C32 C31 C30 . . 123.0(4) ?
C33 C32 C31 . . 118.8(5) ?
C33 C32 H32 . . 120.6 ?
C31 C32 H32 . . 120.6 ?
C34 C33 C32 . . 120.8(5) ?
C34 C33 H33 . . 119.6 ?
C32 C33 H33 . . 119.6 ?
C33 C34 C35 . . 117.9(5) ?
C33 C34 H34 . . 121.0 ?
C35 C34 H34 . . 121.0 ?
N2 C35 C34 . . 123.2(5) ?
N2 C35 H35 . . 118.4 ?
C34 C35 H35 . . 118.4 ?
F4' B1 F1' . . 116.4(9) ?
F4' B1 F3 . . 98.3(10) ?
F1' B1 F3 . . 140.2(8) ?
F4' B1 F4 . . 65.3(9) ?
F1' B1 F4 . . 101.6(7) ?
F3 B1 F4 . . 110.7(6) ?
F4' B1 F2 . . 146.4(10) ?
F1' B1 F2 . . 30.1(6) ?
F3 B1 F2 . . 112.2(7) ?
F4 B1 F2 . . 113.3(6) ?
F4' B1 F3' . . 109.5(9) ?
F1' B1 F3' . . 106.2(8) ?
F3 B1 F3' . . 39.9(6) ?
F4 B1 F3' . . 150.5(8) ?
F2 B1 F3' . . 87.1(8) ?
F4' B1 F2' . . 110.1(9) ?
F1' B1 F2' . . 110.2(8) ?
F3 B1 F2' . . 71.9(7) ?
F4 B1 F2' . . 56.5(7) ?
F2 B1 F2' . . 93.0(8) ?
F3' B1 F2' . . 103.5(8) ?
F4' B1 F1 . . 47.8(8) ?
F1' B1 F1 . . 83.5(7) ?
F3 B1 F1 . . 109.2(6) ?
F4 B1 F1 . . 104.6(6) ?
F2 B1 F1 . . 106.3(7) ?
F3' B1 F1 . . 88.5(7) ?
F2' B1 F1 . . 157.8(9) ?
C37 O1 C38 . . 116.0(8) ?
C37 C36 H36A . . 109.5 ?
C37 C36 H36B . . 109.5 ?
H36A C36 H36B . . 109.5 ?
C37 C36 H36C . . 109.5 ?
H36A C36 H36C . . 109.5 ?
H36B C36 H36C . . 109.5 ?
O1 C37 C36 . . 109.0(9) ?
O1 C37 H37A . . 109.9 ?
C36 C37 H37A . . 109.9 ?
O1 C37 H37B . . 109.9 ?
C36 C37 H37B . . 109.9 ?
H37A C37 H37B . . 108.3 ?
O1 C38 C39 . . 110.7(9) ?
O1 C38 H38A . . 109.5 ?
C39 C38 H38A . . 109.5 ?
O1 C38 H38B . . 109.5 ?
C39 C38 H38B . . 109.5 ?
H38A C38 H38B . . 108.1 ?
C38 C39 H39A . . 109.5 ?
C38 C39 H39B . . 109.5 ?
H39A C39 H39B . . 109.5 ?
C38 C39 H39C . . 109.5 ?
H39A C39 H39C . . 109.5 ?
H39B C39 H39C . . 109.5 ?
C37' O1' C38' . . 112.4(11) ?
C37' C36' H36D . . 109.5 ?
C37' C36' H36E . . 109.5 ?
H36D C36' H36E . . 109.5 ?
C37' C36' H36F . . 109.5 ?
H36D C36' H36F . . 109.5 ?
H36E C36' H36F . . 109.5 ?
O1' C37' C36' . . 111.1(11) ?
O1' C37' H37C . . 109.4 ?
C36' C37' H37C . . 109.4 ?
O1' C37' H37D . . 109.4 ?
C36' C37' H37D . . 109.4 ?
H37C C37' H37D . . 108.0 ?
O1' C38' C39' . . 109.8(10) ?
O1' C38' H38C . . 109.7 ?
C39' C38' H38C . . 109.7 ?
O1' C38' H38D . . 109.7 ?
C39' C38' H38D . . 109.7 ?
H38C C38' H38D . . 108.2 ?
C38' C39' H39D . . 109.5 ?
C38' C39' H39E . . 109.5 ?
H39D C39' H39E . . 109.5 ?
C38' C39' H39F . . 109.5 ?
H39D C39' H39F . . 109.5 ?
H39E C39' H39F . . 109.5 ?

loop_
_geom_bond_atom_site_label_1
_geom_bond_atom_site_label_2
_geom_bond_site_symmetry_2
_geom_bond_distance
_geom_bond_publ_flag
Cu1 N1 . 2.080(3) y
Cu1 N2 . 2.109(3) y
Cu1 P2 3_765 2.2268(12) y
Cu1 P1 . 2.2720(12) y
P1 C7 . 1.819(4) ?
P1 C1 . 1.831(4) ?
P1 C13 . 1.843(4) ?
P2 C14 . 1.824(4) ?
P2 C20 . 1.831(4) ?
P2 C13 . 1.839(4) ?
P2 Cu1 3_765 2.2267(12) ?
N1 C26 . 1.335(6) ?
N1 C30 . 1.340(5) ?
N2 C35 . 1.331(5) ?
N2 C31 . 1.340(5) ?
C1 C6 . 1.372(6) ?
C1 C2 . 1.387(6) ?
C2 C3 . 1.367(6) ?
C2 H2 . 0.9300 ?
C3 C4 . 1.357(8) ?
C3 H3 . 0.9300 ?
C4 C5 . 1.371(8) ?
C4 H4 . 0.9300 ?
C5 C6 . 1.397(6) ?
C5 H5 . 0.9300 ?
C6 H6 . 0.9300 ?
C7 C8 . 1.385(6) ?
C7 C12 . 1.391(5) ?
C8 C9 . 1.383(6) ?
C8 H8 . 0.9300 ?
C9 C10 . 1.377(7) ?
C9 H9 . 0.9300 ?
C10 C11 . 1.357(7) ?
C10 H10 . 0.9300 ?
C11 C12 . 1.370(6) ?
C11 H11 . 0.9300 ?
C12 H12 . 0.9300 ?
C13 H13A . 0.9700 ?
C13 H13B . 0.9700 ?
C14 C15 . 1.361(6) ?
C14 C19 . 1.388(5) ?
C15 C16 . 1.392(6) ?
C15 H15 . 0.9300 ?
C16 C17 . 1.366(7) ?
C16 H16 . 0.9300 ?
C17 C18 . 1.361(7) ?
C17 H17 . 0.9300 ?
C18 C19 . 1.382(6) ?
C18 H18 . 0.9300 ?
C19 H19 . 0.9300 ?
C20 C21 . 1.382(6) ?
C20 C25 . 1.384(6) ?
C21 C22 . 1.372(7) ?
C21 H21 . 0.9300 ?
C22 C23 . 1.360(8) ?
C22 H22 . 0.9300 ?
C23 C24 . 1.369(8) ?
C23 H23 . 0.9300 ?
C24 C25 . 1.377(7) ?
C24 H24 . 0.9300 ?
C25 H25 . 0.9300 ?
C26 C27 . 1.380(7) ?
C26 H26 . 0.9300 ?
C27 C28 . 1.361(8) ?
C27 H27 . 0.9300 ?
C28 C29 . 1.366(8) ?
C28 H28 . 0.9300 ?
C29 C30 . 1.385(6) ?
C29 H29 . 0.9300 ?
C30 C31 . 1.467(6) ?
C31 C32 . 1.398(6) ?
C32 C33 . 1.361(8) ?
C32 H32 . 0.9300 ?
C33 C34 . 1.353(8) ?
C33 H33 . 0.9300 ?
C34 C35 . 1.370(6) ?
C34 H34 . 0.9300 ?
C35 H35 . 0.9300 ?
B1 F4' . 1.324(9) ?
B1 F1' . 1.325(9) ?
B1 F3 . 1.331(7) ?
B1 F4 . 1.356(7) ?
B1 F2 . 1.374(8) ?
B1 F3' . 1.383(9) ?
B1 F2' . 1.388(9) ?
B1 F1 . 1.416(7) ?
O1 C37 . 1.408(9) ?
O1 C38 . 1.425(9) ?
C36 C37 . 1.537(9) ?
C36 H36A . 0.9600 ?
C36 H36B . 0.9600 ?
C36 H36C . 0.9600 ?
C37 H37A . 0.9700 ?
C37 H37B . 0.9700 ?
C38 C39 . 1.497(10) ?
C38 H38A . 0.9700 ?
C38 H38B . 0.9700 ?
C39 H39A . 0.9600 ?
C39 H39B . 0.9600 ?
C39 H39C . 0.9600 ?
O1' C37' . 1.424(10) ?
O1' C38' . 1.446(10) ?
C36' C37' . 1.530(10) ?
C36' H36D . 0.9600 ?
C36' H36E . 0.9600 ?
C36' H36F . 0.9600 ?
C37' H37C . 0.9700 ?
C37' H37D . 0.9700 ?
C38' C39' . 1.507(10) ?
C38' H38C . 0.9700 ?
C38' H38D . 0.9700 ?
C39' H39D . 0.9600 ?
C39' H39E . 0.9600 ?
C39' H39F . 0.9600 ?

loop_
_geom_torsion_atom_site_label_1
_geom_torsion_atom_site_label_2
_geom_torsion_atom_site_label_3
_geom_torsion_atom_site_label_4
_geom_torsion_site_symmetry_1
_geom_torsion
N1 Cu1 P1 C7 . 152.08(17)
N2 Cu1 P1 C7 . 71.83(17)
P2 Cu1 P1 C7 3_765 -54.52(15)
N1 Cu1 P1 C1 . 38.66(18)
N2 Cu1 P1 C1 . -41.59(18)
P2 Cu1 P1 C1 3_765 -167.94(15)
N1 Cu1 P1 C13 . -75.26(17)
N2 Cu1 P1 C13 . -155.50(17)
P2 Cu1 P1 C13 3_765 78.15(15)
N2 Cu1 N1 C26 . 177.6(3)
P2 Cu1 N1 C26 3_765 -79.6(3)
P1 Cu1 N1 C26 . 78.0(3)
N2 Cu1 N1 C30 . 5.9(3)
P2 Cu1 N1 C30 3_765 108.7(3)
P1 Cu1 N1 C30 . -93.7(3)
N1 Cu1 N2 C35 . 176.5(4)
P2 Cu1 N2 C35 3_765 57.1(3)
P1 Cu1 N2 C35 . -85.2(3)
N1 Cu1 N2 C31 . -3.0(3)
P2 Cu1 N2 C31 3_765 -122.4(2)
P1 Cu1 N2 C31 . 95.3(3)
C7 P1 C1 C6 . 146.7(3)
C13 P1 C1 C6 . 36.9(4)
Cu1 P1 C1 C6 . -90.7(3)
C7 P1 C1 C2 . -41.4(4)
C13 P1 C1 C2 . -151.2(3)
Cu1 P1 C1 C2 . 81.3(3)
C6 C1 C2 C3 . -0.1(6)
P1 C1 C2 C3 . -172.2(4)
C1 C2 C3 C4 . 0.0(8)
C2 C3 C4 C5 . 0.2(9)
C3 C4 C5 C6 . -0.3(10)
C2 C1 C6 C5 . 0.1(6)
P1 C1 C6 C5 . 172.0(4)
C4 C5 C6 C1 . 0.1(8)
C1 P1 C7 C8 . 137.7(3)
C13 P1 C7 C8 . -116.2(3)
Cu1 P1 C7 C8 . 23.2(4)
C1 P1 C7 C12 . -41.8(4)
C13 P1 C7 C12 . 64.4(4)
Cu1 P1 C7 C12 . -156.3(3)
C12 C7 C8 C9 . -0.5(7)
P1 C7 C8 C9 . -179.9(4)
C7 C8 C9 C10 . 0.1(8)
C8 C9 C10 C11 . 0.0(8)
C9 C10 C11 C12 . 0.2(8)
C10 C11 C12 C7 . -0.6(7)
C8 C7 C12 C11 . 0.7(6)
P1 C7 C12 C11 . -179.8(3)
C14 P2 C13 P1 . -85.4(2)
C20 P2 C13 P1 . 170.2(2)
Cu1 P2 C13 P1 3_765 50.0(3)
C7 P1 C13 P2 . 48.3(3)
C1 P1 C13 P2 . 155.7(2)
Cu1 P1 C13 P2 . -88.6(2)
C20 P2 C14 C15 . -124.2(4)
C13 P2 C14 C15 . 130.9(3)
Cu1 P2 C14 C15 3_765 -7.4(4)
C20 P2 C14 C19 . 55.0(4)
C13 P2 C14 C19 . -49.9(4)
Cu1 P2 C14 C19 3_765 171.9(3)
C19 C14 C15 C16 . 1.1(7)
P2 C14 C15 C16 . -179.7(4)
C14 C15 C16 C17 . -0.7(8)
C15 C16 C17 C18 . -0.3(8)
C16 C17 C18 C19 . 0.9(8)
C17 C18 C19 C14 . -0.5(7)
C15 C14 C19 C18 . -0.5(6)
P2 C14 C19 C18 . -179.7(3)
C14 P2 C20 C21 . 36.8(4)
C13 P2 C20 C21 . 142.6(3)
Cu1 P2 C20 C21 3_765 -87.1(3)
C14 P2 C20 C25 . -148.7(3)
C13 P2 C20 C25 . -42.9(4)
Cu1 P2 C20 C25 3_765 87.4(3)
C25 C20 C21 C22 . 0.2(6)
P2 C20 C21 C22 . 174.9(4)
C20 C21 C22 C23 . -1.0(8)
C21 C22 C23 C24 . 0.9(9)
C22 C23 C24 C25 . -0.1(10)
C23 C24 C25 C20 . -0.6(8)
C21 C20 C25 C24 . 0.6(7)
P2 C20 C25 C24 . -173.9(4)
C30 N1 C26 C27 . -0.9(6)
Cu1 N1 C26 C27 . -172.3(3)
N1 C26 C27 C28 . 1.0(7)
C26 C27 C28 C29 . 0.0(8)
C27 C28 C29 C30 . -1.0(8)
C26 N1 C30 C29 . -0.2(6)
Cu1 N1 C30 C29 . 172.1(3)
C26 N1 C30 C31 . 179.9(3)
Cu1 N1 C30 C31 . -7.8(4)
C28 C29 C30 N1 . 1.1(7)
C28 C29 C30 C31 . -179.0(4)
C35 N2 C31 C32 . -0.2(6)
Cu1 N2 C31 C32 . 179.3(3)
C35 N2 C31 C30 . -179.6(4)
Cu1 N2 C31 C30 . -0.1(4)
N1 C30 C31 N2 . 5.2(5)
C29 C30 C31 N2 . -174.7(4)
N1 C30 C31 C32 . -174.1(4)
C29 C30 C31 C32 . 6.0(6)
N2 C31 C32 C33 . -0.9(7)
C30 C31 C32 C33 . 178.4(5)
C31 C32 C33 C34 . 1.4(8)
C32 C33 C34 C35 . -0.9(8)
C31 N2 C35 C34 . 0.8(6)
Cu1 N2 C35 C34 . -178.6(3)
C33 C34 C35 N2 . -0.3(7)
C38 O1 C37 C36 . 175.7(16)
C37 O1 C38 C39 . 160.8(17)
C38' O1' C37' C36' . -160(2)
C37' O1' C38' C39' . 123(2)
